data_7002549
loop_
_publ_author_name
'Lin, Ya-Chi'
'Yu, Kuo-Hsuan'
'Huang, Shou-Ling'
'Liu, Yi-Hung'
'Wang, Yu'
'Liu, Shiuh-Tzung'
'Chen, Jwu-Ting'

_publ_section_title
;
 Alternating ethylene-norbornene copolymerization catalyzed by cationic
 organopalladium complexes bearing hemilabile bidentate ligands of
 \a-amino-pyridines
;
_journal_issue 41
_journal_name_full 'Dalton Transactions'
_journal_page_first 9058
_journal_page_last 9067
_journal_paper_doi 10.1039/b912068h
_journal_year 2009
_chemical_formula_sum 'C15 H18 B F4 N3 Pd'
_chemical_formula_weight 433.53
_chemical_name_systematic
;
?
;
_space_group_IT_number 14
_symmetry_cell_setting monoclinic
_symmetry_space_group_name_Hall '-P 2ybc'
_symmetry_space_group_name_H-M 'P 1 21/c 1'
_atom_sites_solution_hydrogens geom
_atom_sites_solution_primary direct
_atom_sites_solution_secondary difmap
_audit_creation_method SHELXL-97
_cell_angle_alpha 90.00
_cell_angle_beta 102.2370(10)
_cell_angle_gamma 90.00
_cell_formula_units_Z 4
_cell_length_a 9.9543(2)
_cell_length_b 9.4463(2)
_cell_length_c 18.9653(3)
_cell_measurement_reflns_used 18690
_cell_measurement_temperature 295(2)
_cell_measurement_theta_max 27.5
_cell_measurement_theta_min 1
_cell_volume 1742.81(6)
_computing_cell_refinement 'HKL Denzo & Scalepack (Otwinowski & Minor)'
_computing_data_collection 'COLLECT (Nonius BV)'
_computing_data_reduction 'HKL Denzo & Scalepack (Otwinowski & Minor)'
_computing_molecular_graphics SHELXTL
_computing_publication_material SHELXTL
_computing_structure_refinement 'SHELXL-97 (Sheldrick, 1997)'
_computing_structure_solution 'SHELXS-97 (Sheldrick, 1990)'
_diffrn_ambient_temperature 295(2)
_diffrn_measured_fraction_theta_full 0.993
_diffrn_measured_fraction_theta_max 0.993
_diffrn_measurement_method CCD
_diffrn_radiation_monochromator graphite
_diffrn_radiation_source 'fine-focus sealed tube'
_diffrn_radiation_type MoK\a
_diffrn_radiation_wavelength 0.71073
_diffrn_reflns_av_R_equivalents 0.0285
_diffrn_reflns_av_sigmaI/netI 0.0341
_diffrn_reflns_limit_h_max 12
_diffrn_reflns_limit_h_min -12
_diffrn_reflns_limit_k_max 12
_diffrn_reflns_limit_k_min -12
_diffrn_reflns_limit_l_max 24
_diffrn_reflns_limit_l_min -22
_diffrn_reflns_number 10796
_diffrn_reflns_theta_full 27.47
_diffrn_reflns_theta_max 27.47
_diffrn_reflns_theta_min 2.09
_exptl_absorpt_coefficient_mu 1.105
_exptl_absorpt_correction_T_max 0.784
_exptl_absorpt_correction_T_min 0.720
_exptl_absorpt_correction_type multi-scan
_exptl_absorpt_process_details
;
multi-scan from symmetry-related measurements
Sortav (Blessing 1995)
;
_exptl_crystal_colour yellow
_exptl_crystal_density_diffrn 1.652
_exptl_crystal_density_method 'not measured'
_exptl_crystal_description plate
_exptl_crystal_F_000 864
_exptl_crystal_size_max 0.25
_exptl_crystal_size_mid 0.20
_exptl_crystal_size_min 0.20
_refine_diff_density_max 0.574
_refine_diff_density_min -0.461
_refine_diff_density_rms 0.063
_refine_ls_extinction_coef 0.0039(4)
_refine_ls_extinction_expression Fc^*^=kFc[1+0.001xFc^2^\l^3^/sin(2\q)]^-1/4^
_refine_ls_extinction_method SHELXL
_refine_ls_goodness_of_fit_ref 1.028
_refine_ls_hydrogen_treatment mixed
_refine_ls_matrix_type full
_refine_ls_number_parameters 222
_refine_ls_number_reflns 3966
_refine_ls_number_restraints 0
_refine_ls_restrained_S_all 1.028
_refine_ls_R_factor_all 0.0478
_refine_ls_R_factor_gt 0.0299
_refine_ls_shift/su_max 0.001
_refine_ls_shift/su_mean 0.000
_refine_ls_structure_factor_coef Fsqd
_refine_ls_weighting_details 'calc w=1/[\s^2^(Fo^2^)+(0.0322P)^2^+0.6758P] where P=(Fo^2^+2Fc^2^)/3'
_refine_ls_weighting_scheme calc
_refine_ls_wR_factor_gt 0.0646
_refine_ls_wR_factor_ref 0.0724
_reflns_number_gt 3070
_reflns_number_total 3966
_reflns_threshold_expression >2sigma(I)
_cod_data_source_file b912068h.txt
_cod_data_source_block ic11059
_cod_depositor_comments
;
The following automatic conversions were performed:
'_symmetry_cell_setting' value 'Monoclinic' changed to 'monoclinic'
according to '/home/saulius/struct/CIF-dictionaries/cif_core.dic'
dictionary named 'cif_core.dic' version 2.4.1 from 2010-06-29.

Automatic conversion script
Id: cif_fix_enum 1527 2010-12-29 10:47:43Z saulius 
;
_cod_original_sg_symbol_H-M P2(1)/c
_cod_database_code 7002549

loop_
_symmetry_equiv_pos_as_xyz
'x, y, z'
'-x, y+1/2, -z+1/2'
'-x, -y, -z'
'x, -y-1/2, z-1/2'

loop_
_atom_site_label
_atom_site_type_symbol
_atom_site_fract_x
_atom_site_fract_y
_atom_site_fract_z
_atom_site_U_iso_or_equiv
_atom_site_adp_type
_atom_site_occupancy
_atom_site_symmetry_multiplicity
_atom_site_calc_flag
_atom_site_refinement_flags
_atom_site_disorder_assembly
_atom_site_disorder_group
Pd1 Pd 0.201887(19) 0.02930(2) 0.458474(10) 0.04126(9) Uani 1 1 d . . .
N1 N 0.0339(2) 0.1395(2) 0.40900(11) 0.0435(5) Uani 1 1 d . . .
N2 N 0.1692(2) -0.0679(3) 0.35162(12) 0.0425(5) Uani 1 1 d . . .
H2 H 0.185(3) -0.145(3) 0.3562(13) 0.035(8) Uiso 1 1 d . . .
N3 N 0.3531(2) -0.0987(3) 0.50627(12) 0.0534(6) Uani 1 1 d . . .
C1 C 0.2242(3) 0.1354(4) 0.55196(15) 0.0660(9) Uani 1 1 d . . .
H1A H 0.2654 0.0744 0.5911 0.099 Uiso 1 1 calc R . .
H1B H 0.1358 0.1661 0.5586 0.099 Uiso 1 1 calc R . .
H1C H 0.2822 0.2162 0.5509 0.099 Uiso 1 1 calc R . .
C2 C -0.0169(3) 0.2581(3) 0.43282(15) 0.0547(7) Uani 1 1 d . . .
H2A H 0.0308 0.2993 0.4754 0.066 Uiso 1 1 calc R . .
C3 C -0.1363(3) 0.3207(4) 0.39676(18) 0.0641(8) Uani 1 1 d . . .
H3A H -0.1695 0.4019 0.4150 0.077 Uiso 1 1 calc R . .
C4 C -0.2054(3) 0.2618(4) 0.33384(17) 0.0632(8) Uani 1 1 d . . .
H4A H -0.2870 0.3021 0.3090 0.076 Uiso 1 1 calc R . .
C5 C -0.1539(3) 0.1427(3) 0.30728(15) 0.0557(7) Uani 1 1 d . . .
H5A H -0.1989 0.1033 0.2637 0.067 Uiso 1 1 calc R . .
C6 C -0.0347(3) 0.0823(3) 0.34608(13) 0.0436(6) Uani 1 1 d . . .
C7 C 0.0207(3) -0.0529(3) 0.32281(15) 0.0497(7) Uani 1 1 d . . .
H7A H -0.0269 -0.1320 0.3391 0.060 Uiso 1 1 calc R . .
H7B H 0.0030 -0.0559 0.2705 0.060 Uiso 1 1 calc R . .
C8 C 0.2598(3) -0.0080(3) 0.31007(13) 0.0403(6) Uani 1 1 d . . .
C9 C 0.2173(3) 0.0942(3) 0.25895(16) 0.0582(8) Uani 1 1 d . . .
H9A H 0.1279 0.1288 0.2510 0.070 Uiso 1 1 calc R . .
C10 C 0.3085(4) 0.1460(4) 0.21908(18) 0.0713(9) Uani 1 1 d . . .
H10A H 0.2795 0.2157 0.1846 0.086 Uiso 1 1 calc R . .
C11 C 0.4393(3) 0.0965(4) 0.22959(17) 0.0647(8) Uani 1 1 d . . .
H11A H 0.4989 0.1302 0.2018 0.078 Uiso 1 1 calc R . .
C12 C 0.4822(3) -0.0035(3) 0.28155(17) 0.0581(8) Uani 1 1 d . . .
H12A H 0.5720 -0.0368 0.2895 0.070 Uiso 1 1 calc R . .
C13 C 0.3941(3) -0.0554(3) 0.32224(14) 0.0477(7) Uani 1 1 d . . .
H13A H 0.4249 -0.1224 0.3579 0.057 Uiso 1 1 calc R . .
C14 C 0.4264(3) -0.1824(3) 0.53360(15) 0.0541(7) Uani 1 1 d . . .
C15 C 0.5196(3) -0.2913(4) 0.56946(19) 0.0769(10) Uani 1 1 d . . .
H15A H 0.5458 -0.2704 0.6201 0.115 Uiso 1 1 calc R . .
H15B H 0.6001 -0.2937 0.5491 0.115 Uiso 1 1 calc R . .
H15C H 0.4746 -0.3816 0.5629 0.115 Uiso 1 1 calc R . .
B1 B 0.7939(4) 0.0497(4) 0.1023(2) 0.0598(9) Uani 1 1 d . . .
F1 F 0.6900(2) 0.1352(2) 0.11607(13) 0.0949(7) Uani 1 1 d . . .
F2 F 0.7612(3) 0.0016(3) 0.03327(11) 0.0899(6) Uani 1 1 d . . .
F3 F 0.9107(2) 0.1320(3) 0.11274(16) 0.1170(9) Uani 1 1 d . . .
F4 F 0.8131(3) -0.0618(2) 0.14844(12) 0.0978(7) Uani 1 1 d . . .

loop_
_atom_site_aniso_label
_atom_site_aniso_U_11
_atom_site_aniso_U_22
_atom_site_aniso_U_33
_atom_site_aniso_U_23
_atom_site_aniso_U_13
_atom_site_aniso_U_12
Pd1 0.04278(13) 0.04548(15) 0.03483(13) 0.00445(8) 0.00663(8) 0.00060(9)
N1 0.0420(12) 0.0448(13) 0.0437(12) 0.0029(10) 0.0091(9) 0.0002(10)
N2 0.0474(13) 0.0380(15) 0.0423(12) 0.0029(10) 0.0101(9) 0.0014(11)
N3 0.0530(14) 0.0600(16) 0.0455(13) 0.0058(12) 0.0065(10) 0.0057(13)
C1 0.078(2) 0.078(2) 0.0399(16) -0.0081(15) 0.0062(14) 0.0065(18)
C2 0.0582(17) 0.0518(19) 0.0534(17) 0.0028(13) 0.0104(13) 0.0059(14)
C3 0.064(2) 0.058(2) 0.073(2) 0.0097(16) 0.0215(16) 0.0174(16)
C4 0.0486(17) 0.079(2) 0.063(2) 0.0209(17) 0.0148(14) 0.0154(16)
C5 0.0434(15) 0.078(2) 0.0453(15) 0.0088(14) 0.0075(12) 0.0001(15)
C6 0.0384(13) 0.0528(16) 0.0410(14) 0.0058(12) 0.0113(10) -0.0040(12)
C7 0.0441(15) 0.0573(19) 0.0472(15) -0.0050(12) 0.0086(12) -0.0078(13)
C8 0.0442(14) 0.0393(15) 0.0374(13) -0.0015(10) 0.0088(10) -0.0022(11)
C9 0.0522(17) 0.064(2) 0.0606(18) 0.0203(15) 0.0177(13) 0.0133(15)
C10 0.077(2) 0.073(2) 0.067(2) 0.0304(17) 0.0209(17) 0.0066(18)
C11 0.0594(19) 0.072(2) 0.067(2) 0.0102(17) 0.0235(15) -0.0099(17)
C12 0.0415(16) 0.069(2) 0.063(2) 0.0010(15) 0.0109(13) -0.0053(14)
C13 0.0447(15) 0.0498(18) 0.0462(15) 0.0040(12) 0.0046(11) 0.0004(12)
C14 0.0507(16) 0.060(2) 0.0504(16) 0.0046(14) 0.0078(13) 0.0018(15)
C15 0.068(2) 0.070(2) 0.089(2) 0.0173(19) 0.0066(18) 0.0183(18)
B1 0.066(2) 0.050(2) 0.062(2) -0.0071(17) 0.0116(17) -0.0039(18)
F1 0.0972(16) 0.0778(15) 0.1185(17) -0.0056(13) 0.0424(13) 0.0220(12)
F2 0.1174(17) 0.0885(15) 0.0656(14) -0.0145(10) 0.0234(12) -0.0107(13)
F3 0.0846(16) 0.0811(16) 0.179(3) -0.0224(16) 0.0138(15) -0.0257(13)
F4 0.135(2) 0.0689(14) 0.0803(15) 0.0104(11) 0.0013(13) 0.0033(13)

loop_
_atom_type_symbol
_atom_type_description
_atom_type_scat_dispersion_real
_atom_type_scat_dispersion_imag
_atom_type_scat_source
C C 0.0033 0.0016 'International Tables Vol C Tables 4.2.6.8 and 6.1.1.4'
H H 0.0000 0.0000 'International Tables Vol C Tables 4.2.6.8 and 6.1.1.4'
N N 0.0061 0.0033 'International Tables Vol C Tables 4.2.6.8 and 6.1.1.4'
B B 0.0013 0.0007 'International Tables Vol C Tables 4.2.6.8 and 6.1.1.4'
F F 0.0171 0.0103 'International Tables Vol C Tables 4.2.6.8 and 6.1.1.4'
Pd Pd -0.9988 1.0072 'International Tables Vol C Tables 4.2.6.8 and 6.1.1.4'

loop_
_geom_angle_atom_site_label_1
_geom_angle_atom_site_label_2
_geom_angle_atom_site_label_3
_geom_angle
_geom_angle_site_symmetry_1
_geom_angle_site_symmetry_3
_geom_angle_publ_flag
N3 Pd1 C1 88.25(11) . . ?
N3 Pd1 N1 173.38(9) . . ?
C1 Pd1 N1 94.52(11) . . ?
N3 Pd1 N2 96.69(9) . . ?
C1 Pd1 N2 174.59(12) . . ?
N1 Pd1 N2 80.80(9) . . ?
C2 N1 C6 118.2(2) . . ?
C2 N1 Pd1 127.23(19) . . ?
C6 N1 Pd1 114.57(18) . . ?
C8 N2 C7 117.2(2) . . ?
C8 N2 Pd1 110.86(17) . . ?
C7 N2 Pd1 104.17(16) . . ?
C8 N2 H2 108(2) . . ?
C7 N2 H2 108(2) . . ?
Pd1 N2 H2 108(2) . . ?
C14 N3 Pd1 171.7(2) . . ?
Pd1 C1 H1A 109.5 . . ?
Pd1 C1 H1B 109.5 . . ?
H1A C1 H1B 109.5 . . ?
Pd1 C1 H1C 109.5 . . ?
H1A C1 H1C 109.5 . . ?
H1B C1 H1C 109.5 . . ?
N1 C2 C3 122.6(3) . . ?
N1 C2 H2A 118.7 . . ?
C3 C2 H2A 118.7 . . ?
C4 C3 C2 118.9(3) . . ?
C4 C3 H3A 120.6 . . ?
C2 C3 H3A 120.6 . . ?
C3 C4 C5 119.8(3) . . ?
C3 C4 H4A 120.1 . . ?
C5 C4 H4A 120.1 . . ?
C4 C5 C6 119.2(3) . . ?
C4 C5 H5A 120.4 . . ?
C6 C5 H5A 120.4 . . ?
N1 C6 C5 121.4(3) . . ?
N1 C6 C7 116.9(2) . . ?
C5 C6 C7 121.7(2) . . ?
N2 C7 C6 112.2(2) . . ?
N2 C7 H7A 109.2 . . ?
C6 C7 H7A 109.2 . . ?
N2 C7 H7B 109.2 . . ?
C6 C7 H7B 109.2 . . ?
H7A C7 H7B 107.9 . . ?
C9 C8 C13 119.3(2) . . ?
C9 C8 N2 122.1(2) . . ?
C13 C8 N2 118.6(2) . . ?
C8 C9 C10 119.6(3) . . ?
C8 C9 H9A 120.2 . . ?
C10 C9 H9A 120.2 . . ?
C11 C10 C9 121.1(3) . . ?
C11 C10 H10A 119.5 . . ?
C9 C10 H10A 119.5 . . ?
C10 C11 C12 119.1(3) . . ?
C10 C11 H11A 120.4 . . ?
C12 C11 H11A 120.4 . . ?
C11 C12 C13 120.8(3) . . ?
C11 C12 H12A 119.6 . . ?
C13 C12 H12A 119.6 . . ?
C12 C13 C8 120.0(3) . . ?
C12 C13 H13A 120.0 . . ?
C8 C13 H13A 120.0 . . ?
N3 C14 C15 179.2(3) . . ?
C14 C15 H15A 109.5 . . ?
C14 C15 H15B 109.5 . . ?
H15A C15 H15B 109.5 . . ?
C14 C15 H15C 109.5 . . ?
H15A C15 H15C 109.5 . . ?
H15B C15 H15C 109.5 . . ?
F4 B1 F2 109.6(3) . . ?
F4 B1 F3 110.2(3) . . ?
F2 B1 F3 110.5(3) . . ?
F4 B1 F1 109.9(3) . . ?
F2 B1 F1 110.0(3) . . ?
F3 B1 F1 106.6(3) . . ?

loop_
_geom_bond_atom_site_label_1
_geom_bond_atom_site_label_2
_geom_bond_distance
_geom_bond_site_symmetry_2
_geom_bond_publ_flag
Pd1 N3 1.993(2) . ?
Pd1 C1 2.007(3) . ?
Pd1 N1 2.024(2) . ?
Pd1 N2 2.185(2) . ?
N1 C2 1.346(4) . ?
N1 C6 1.355(3) . ?
N2 C8 1.434(3) . ?
N2 C7 1.470(3) . ?
N2 H2 0.74(3) . ?
N3 C14 1.125(3) . ?
C1 H1A 0.9600 . ?
C1 H1B 0.9600 . ?
C1 H1C 0.9600 . ?
C2 C3 1.373(4) . ?
C2 H2A 0.9300 . ?
C3 C4 1.363(4) . ?
C3 H3A 0.9300 . ?
C4 C5 1.376(4) . ?
C4 H4A 0.9300 . ?
C5 C6 1.380(4) . ?
C5 H5A 0.9300 . ?
C6 C7 1.495(4) . ?
C7 H7A 0.9700 . ?
C7 H7B 0.9700 . ?
C8 C9 1.370(4) . ?
C8 C13 1.382(4) . ?
C9 C10 1.387(4) . ?
C9 H9A 0.9300 . ?
C10 C11 1.358(4) . ?
C10 H10A 0.9300 . ?
C11 C12 1.366(4) . ?
C11 H11A 0.9300 . ?
C12 C13 1.375(4) . ?
C12 H12A 0.9300 . ?
C13 H13A 0.9300 . ?
C14 C15 1.454(4) . ?
C15 H15A 0.9600 . ?
C15 H15B 0.9600 . ?
C15 H15C 0.9600 . ?
B1 F4 1.356(4) . ?
B1 F2 1.358(4) . ?
B1 F3 1.378(4) . ?
B1 F1 1.380(4) . ?
